data_7205419
loop_
_publ_author_name
'Dey, Sandeep Kumar'
'Pramanik, Avijit'
'Das, Gopal'

_publ_section_title
;
 Anion specificity induced conformational changes in cresol-based
 tripodal podands controlled by weak interactions: structural and
 Hirshfeld surface analysis
;
_journal_issue 5
_journal_name_full CrystEngComm
_journal_page_first 1664
_journal_paper_doi 10.1039/c0ce00518e
_journal_volume 13
_journal_year 2011
_chemical_formula_sum 'C27 H38 Br N O5'
_chemical_formula_weight 536.48
_chemical_name_systematic
;
?
;
_space_group_IT_number 15
_symmetry_cell_setting monoclinic
_symmetry_space_group_name_Hall '-C 2yc'
_symmetry_space_group_name_H-M 'C 1 2/c 1'
_atom_sites_solution_hydrogens geom
_atom_sites_solution_primary direct
_atom_sites_solution_secondary difmap
_audit_creation_method SHELXL-97
_cell_angle_alpha 90.00
_cell_angle_beta 105.385(3)
_cell_angle_gamma 90.00
_cell_formula_units_Z 8
_cell_length_a 43.2178(12)
_cell_length_b 7.6050(2)
_cell_length_c 17.6312(4)
_cell_measurement_reflns_used 9931
_cell_measurement_temperature 298(2)
_cell_measurement_theta_max 20.66
_cell_measurement_theta_min 2.34
_cell_volume 5587.2(3)
_computing_cell_refinement 'Bruker SMART'
_computing_data_collection 'Bruker SMART'
_computing_data_reduction 'Bruker SMART'
_computing_molecular_graphics 'Bruker SHELXTL'
_computing_publication_material 'Bruker SHELXTL'
_computing_structure_refinement 'SHELXL-97 (Sheldrick, 1997)'
_computing_structure_solution 'SHELXS-97 (Sheldrick, 1990)'
_diffrn_ambient_temperature 298(2)
_diffrn_measured_fraction_theta_full 0.999
_diffrn_measured_fraction_theta_max 0.999
_diffrn_measurement_device_type 'CCD area detector'
_diffrn_measurement_method 'phi and omega scans'
_diffrn_radiation_monochromator graphite
_diffrn_radiation_source 'fine-focus sealed tube'
_diffrn_radiation_type MoK\a
_diffrn_radiation_wavelength 0.71073
_diffrn_reflns_av_R_equivalents 0.0938
_diffrn_reflns_av_sigmaI/netI 0.0843
_diffrn_reflns_limit_h_max 57
_diffrn_reflns_limit_h_min -57
_diffrn_reflns_limit_k_max 10
_diffrn_reflns_limit_k_min -9
_diffrn_reflns_limit_l_max 23
_diffrn_reflns_limit_l_min -23
_diffrn_reflns_number 43040
_diffrn_reflns_theta_full 28.34
_diffrn_reflns_theta_max 28.34
_diffrn_reflns_theta_min 0.98
_exptl_absorpt_coefficient_mu 1.506
_exptl_absorpt_correction_T_max 0.696
_exptl_absorpt_correction_T_min 0.623
_exptl_absorpt_correction_type multi-scan
_exptl_absorpt_process_details 'SADABS (Sheldrick, 1997)'
_exptl_crystal_colour colorless
_exptl_crystal_density_diffrn 1.276
_exptl_crystal_density_method 'not measured'
_exptl_crystal_description rectangular
_exptl_crystal_F_000 2256
_exptl_crystal_size_max 0.32
_exptl_crystal_size_mid 0.29
_exptl_crystal_size_min 0.24
_refine_diff_density_max 0.348
_refine_diff_density_min -0.554
_refine_diff_density_rms 0.144
_refine_ls_extinction_method none
_refine_ls_goodness_of_fit_ref 0.941
_refine_ls_matrix_type full
_refine_ls_number_parameters 330
_refine_ls_number_reflns 6964
_refine_ls_number_restraints 12
_refine_ls_restrained_S_all 0.941
_refine_ls_R_factor_all 0.1051
_refine_ls_R_factor_gt 0.0352
_refine_ls_shift/su_max 0.002
_refine_ls_shift/su_mean 0.000
_refine_ls_structure_factor_coef Fsqd
_refine_ls_weighting_details 'calc w=1/[\s^2^(Fo^2^)+(0.0655P)^2^+0.0000P] where P=(Fo^2^+2Fc^2^)/3'
_refine_ls_weighting_scheme calc
_refine_ls_wR_factor_gt 0.0861
_refine_ls_wR_factor_ref 0.1094
_reflns_number_gt 6598
_reflns_number_total 6964
_reflns_threshold_expression >2sigma(I)
_cod_data_source_file C0CE00518E.TXT
_cod_data_source_block p-cresolBr
_cod_depositor_comments
;
The following automatic conversions were performed:
'_symmetry_cell_setting' value 'Monoclinic' changed to 'monoclinic'
according to '/home/saulius/struct/CIF-dictionaries/cif_core.dic'
dictionary named 'cif_core.dic' version 2.4.1 from 2010-06-29.

Automatic conversion script
Id: cif_fix_enum 1555 2011-01-17 13:19:09Z saulius 
;
_cod_original_sg_symbol_H-M C2/c
_cod_database_code 7205419

loop_
_symmetry_equiv_pos_as_xyz
'x, y, z'
'-x, y, -z+1/2'
'x+1/2, y+1/2, z'
'-x+1/2, y+1/2, -z+1/2'
'-x, -y, -z'
'x, -y, z-1/2'
'-x+1/2, -y+1/2, -z'
'x+1/2, -y+1/2, z-1/2'

loop_
_atom_site_label
_atom_site_type_symbol
_atom_site_fract_x
_atom_site_fract_y
_atom_site_fract_z
_atom_site_U_iso_or_equiv
_atom_site_adp_type
_atom_site_occupancy
_atom_site_symmetry_multiplicity
_atom_site_calc_flag
_atom_site_refinement_flags
_atom_site_disorder_assembly
_atom_site_disorder_group
Br1 Br 0.244667(9) 0.97096(5) 0.143684(19) 0.07386(17) Uani 1 1 d . . .
N1 N 0.19356(6) 0.9399(3) 0.39091(14) 0.0495(6) Uani 1 1 d . . .
C2 C 0.17668(7) 1.2474(4) 0.37228(19) 0.0645(8) Uani 1 1 d . . .
H2A H 0.1804 1.3668 0.3918 0.077 Uiso 1 1 calc R . .
H2B H 0.1788 1.2434 0.3189 0.077 Uiso 1 1 calc R . .
C1 C 0.19968(7) 1.1224(4) 0.42428(18) 0.0608(8) Uani 1 1 d . . .
H1A H 0.1968 1.1250 0.4770 0.073 Uiso 1 1 calc R . .
H1B H 0.2216 1.1570 0.4273 0.073 Uiso 1 1 calc R . .
O1 O 0.14575(4) 1.1875(3) 0.37517(11) 0.0595(5) Uani 1 1 d . . .
C3 C 0.11893(7) 1.2371(4) 0.31754(16) 0.0501(7) Uani 1 1 d . . .
C4 C 0.09029(7) 1.1812(4) 0.32953(17) 0.0560(8) Uani 1 1 d . . .
H4 H 0.0902 1.1185 0.3747 0.067 Uiso 1 1 calc R . .
C8 C 0.11913(7) 1.3301(4) 0.25082(17) 0.0594(8) Uani 1 1 d . . .
H8 H 0.1383 1.3693 0.2423 0.071 Uiso 1 1 calc R . .
C5 C 0.06186(7) 1.2181(4) 0.27473(18) 0.0640(9) Uani 1 1 d . . .
H5 H 0.0427 1.1799 0.2835 0.077 Uiso 1 1 calc R . .
C7 C 0.09017(9) 1.3643(4) 0.19659(18) 0.0692(9) Uani 1 1 d . . .
H7 H 0.0903 1.4262 0.1512 0.083 Uiso 1 1 calc R . .
C6 C 0.06123(8) 1.3107(4) 0.20687(17) 0.0646(9) Uani 1 1 d . . .
C9 C 0.02982(8) 1.3483(6) 0.1466(2) 0.1039(14) Uani 1 1 d . . .
H9A H 0.0151 1.4008 0.1721 0.156 Uiso 1 1 calc R . .
H9B H 0.0210 1.2404 0.1219 0.156 Uiso 1 1 calc R . .
H9C H 0.0335 1.4276 0.1075 0.156 Uiso 1 1 calc R . .
C12 C 0.11459(7) 0.7442(4) 0.42241(17) 0.0527(7) Uani 1 1 d . . .
C17 C 0.09216(7) 0.7038(4) 0.35341(17) 0.0602(8) Uani 1 1 d . . .
H17 H 0.0986 0.6599 0.3109 0.072 Uiso 1 1 calc R . .
C11 C 0.17133(7) 0.7811(4) 0.48557(17) 0.0657(9) Uani 1 1 d . . .
H11A H 0.1754 0.6962 0.5281 0.079 Uiso 1 1 calc R . .
H11B H 0.1658 0.8930 0.5049 0.079 Uiso 1 1 calc R . .
C13 C 0.10502(8) 0.8027(4) 0.48651(18) 0.0654(9) Uani 1 1 d . . .
H13 H 0.1199 0.8263 0.5341 0.078 Uiso 1 1 calc R . .
C10 C 0.20008(7) 0.7997(4) 0.45357(18) 0.0642(9) Uani 1 1 d . . .
H10A H 0.2045 0.6887 0.4314 0.077 Uiso 1 1 calc R . .
H10B H 0.2187 0.8316 0.4956 0.077 Uiso 1 1 calc R . .
C14 C 0.07248(9) 0.8255(4) 0.4779(2) 0.0759(10) Uani 1 1 d . . .
H14 H 0.0659 0.8654 0.5210 0.091 Uiso 1 1 calc R . .
C15 C 0.04970(8) 0.7924(4) 0.4096(2) 0.0745(10) Uani 1 1 d . . .
C16 C 0.05997(8) 0.7287(4) 0.3475(2) 0.0693(9) Uani 1 1 d . . .
H16 H 0.0449 0.7017 0.3005 0.083 Uiso 1 1 calc R . .
C18 C 0.01425(8) 0.8225(5) 0.4027(3) 0.1151(15) Uani 1 1 d . . .
H18A H 0.0034 0.7113 0.3977 0.173 Uiso 1 1 calc R . .
H18B H 0.0051 0.8931 0.3571 0.173 Uiso 1 1 calc R . .
H18C H 0.0119 0.8820 0.4489 0.173 Uiso 1 1 calc R . .
O2 O 0.14611(5) 0.7216(3) 0.42052(11) 0.0641(6) Uani 1 1 d . . .
C24 C 0.08372(7) 0.7251(4) 0.05047(16) 0.0516(7) Uani 1 1 d . . .
C22 C 0.10420(7) 0.8757(4) 0.17424(16) 0.0519(7) Uani 1 1 d . . .
H22 H 0.1003 0.9428 0.2148 0.062 Uiso 1 1 calc R . .
C21 C 0.13507(7) 0.8279(4) 0.17549(16) 0.0506(7) Uani 1 1 d . . .
C23 C 0.07914(7) 0.8232(4) 0.11240(16) 0.0539(7) Uani 1 1 d . . .
H23 H 0.0584 0.8551 0.1124 0.065 Uiso 1 1 calc R . .
C25 C 0.11484(7) 0.6804(4) 0.05288(17) 0.0630(8) Uani 1 1 d . . .
H25 H 0.1187 0.6152 0.0117 0.076 Uiso 1 1 calc R . .
C26 C 0.14051(7) 0.7294(4) 0.11472(18) 0.0628(8) Uani 1 1 d . . .
H26 H 0.1613 0.6961 0.1152 0.075 Uiso 1 1 calc R . .
C20 C 0.18852(6) 0.7959(4) 0.26239(17) 0.0613(8) Uani 1 1 d . . .
H20A H 0.1979 0.7832 0.2185 0.074 Uiso 1 1 calc R . .
H20B H 0.1854 0.6800 0.2820 0.074 Uiso 1 1 calc R . .
C27 C 0.05583(7) 0.6695(4) -0.01648(17) 0.0725(9) Uani 1 1 d . . .
H27A H 0.0449 0.7719 -0.0421 0.109 Uiso 1 1 calc R . .
H27B H 0.0413 0.5997 0.0036 0.109 Uiso 1 1 calc R . .
H27C H 0.0636 0.6016 -0.0535 0.109 Uiso 1 1 calc R . .
C19 C 0.20968(7) 0.9058(5) 0.32624(18) 0.0628(8) Uani 1 1 d . . .
H19A H 0.2143 1.0169 0.3044 0.075 Uiso 1 1 calc R . .
H19B H 0.2299 0.8454 0.3477 0.075 Uiso 1 1 calc R . .
O3 O 0.15884(4) 0.8889(3) 0.23901(11) 0.0638(6) Uani 1 1 d . . .
O4 O 0.21581(6) 0.4274(4) 0.57076(16) 0.0853(7) Uani 1 1 d D . .
O5 O 0.20636(7) 0.6673(4) 0.68827(16) 0.0903(7) Uani 1 1 d D . .
H1N H 0.1720(6) 0.936(3) 0.3699(13) 0.035(7) Uiso 1 1 d . . .
H1O H 0.2134(9) 0.499(4) 0.6097(15) 0.096(14) Uiso 1 1 d D . .
H2O H 0.2258(8) 0.329(3) 0.593(2) 0.126(17) Uiso 1 1 d D . .
H3O H 0.2210(7) 0.641(5) 0.7337(12) 0.115(15) Uiso 1 1 d D . .
H4O H 0.2147(9) 0.771(3) 0.678(2) 0.125(18) Uiso 1 1 d D . .

loop_
_atom_site_aniso_label
_atom_site_aniso_U_11
_atom_site_aniso_U_22
_atom_site_aniso_U_33
_atom_site_aniso_U_23
_atom_site_aniso_U_13
_atom_site_aniso_U_12
Br1 0.0889(3) 0.0684(3) 0.0615(2) 0.00225(17) 0.01499(19) -0.01158(19)
N1 0.0342(14) 0.0564(17) 0.0525(15) -0.0038(12) 0.0020(12) 0.0011(12)
C2 0.060(2) 0.055(2) 0.078(2) -0.0012(17) 0.0163(17) -0.0061(16)
C1 0.0485(17) 0.061(2) 0.068(2) -0.0095(17) 0.0062(15) -0.0054(16)
O1 0.0515(12) 0.0658(14) 0.0606(13) 0.0127(10) 0.0142(10) 0.0065(10)
C3 0.0580(19) 0.0426(18) 0.0502(17) -0.0008(14) 0.0153(15) 0.0069(14)
C4 0.063(2) 0.055(2) 0.0542(18) 0.0075(15) 0.0227(16) 0.0124(16)
C8 0.066(2) 0.052(2) 0.062(2) 0.0102(16) 0.0193(17) 0.0002(16)
C5 0.0549(19) 0.071(2) 0.067(2) 0.0034(17) 0.0178(17) 0.0097(16)
C7 0.092(3) 0.056(2) 0.058(2) 0.0138(16) 0.0163(19) 0.0071(19)
C6 0.068(2) 0.064(2) 0.056(2) 0.0055(16) 0.0067(17) 0.0166(17)
C9 0.086(3) 0.123(4) 0.089(3) 0.022(3) 0.000(2) 0.019(2)
C12 0.062(2) 0.0437(18) 0.0550(19) 0.0051(14) 0.0199(16) -0.0029(15)
C17 0.072(2) 0.057(2) 0.0519(19) -0.0012(15) 0.0165(17) -0.0017(17)
C11 0.071(2) 0.069(2) 0.0504(18) 0.0117(16) 0.0053(17) 0.0046(18)
C13 0.084(2) 0.062(2) 0.0520(19) -0.0079(16) 0.0212(17) -0.0170(18)
C10 0.0563(19) 0.063(2) 0.0605(19) 0.0048(16) -0.0078(15) 0.0121(16)
C14 0.087(3) 0.065(2) 0.091(3) -0.013(2) 0.051(2) -0.016(2)
C15 0.073(2) 0.056(2) 0.100(3) -0.005(2) 0.032(2) -0.0084(18)
C16 0.068(2) 0.063(2) 0.073(2) -0.0015(18) 0.0115(18) -0.0047(18)
C18 0.075(3) 0.102(3) 0.182(4) -0.023(3) 0.058(3) -0.008(2)
O2 0.0614(13) 0.0703(15) 0.0568(13) -0.0083(11) 0.0089(11) -0.0043(11)
C24 0.0606(19) 0.0488(19) 0.0436(16) 0.0032(14) 0.0108(14) -0.0017(15)
C22 0.0529(18) 0.057(2) 0.0452(16) -0.0047(14) 0.0128(14) 0.0045(15)
C21 0.0506(18) 0.0538(19) 0.0438(16) -0.0018(14) 0.0063(14) 0.0032(14)
C23 0.0496(17) 0.057(2) 0.0546(18) 0.0030(15) 0.0137(15) 0.0043(14)
C25 0.073(2) 0.066(2) 0.0508(19) -0.0138(16) 0.0179(17) 0.0021(17)
C26 0.0554(18) 0.075(2) 0.0596(19) -0.0115(17) 0.0179(16) 0.0103(17)
C20 0.0443(17) 0.079(2) 0.0601(19) -0.0078(17) 0.0130(14) 0.0094(16)
C27 0.078(2) 0.077(2) 0.059(2) -0.0036(17) 0.0101(17) -0.0134(19)
C19 0.0427(17) 0.078(2) 0.068(2) -0.0052(17) 0.0148(15) 0.0019(16)
O3 0.0518(12) 0.0733(14) 0.0589(13) -0.0162(11) 0.0018(10) 0.0123(11)
O4 0.0839(18) 0.085(2) 0.0822(19) -0.0014(17) 0.0131(15) 0.0094(16)
O5 0.094(2) 0.091(2) 0.0778(19) 0.0016(16) 0.0100(16) 0.0033(17)

loop_
_atom_type_symbol
_atom_type_description
_atom_type_scat_dispersion_real
_atom_type_scat_dispersion_imag
_atom_type_scat_source
C C 0.0033 0.0016 'International Tables Vol C Tables 4.2.6.8 and 6.1.1.4'
H H 0.0000 0.0000 'International Tables Vol C Tables 4.2.6.8 and 6.1.1.4'
N N 0.0061 0.0033 'International Tables Vol C Tables 4.2.6.8 and 6.1.1.4'
O O 0.0106 0.0060 'International Tables Vol C Tables 4.2.6.8 and 6.1.1.4'
Br Br -0.2901 2.4595 'International Tables Vol C Tables 4.2.6.8 and 6.1.1.4'

loop_
_geom_angle_atom_site_label_1
_geom_angle_atom_site_label_2
_geom_angle_atom_site_label_3
_geom_angle
_geom_angle_site_symmetry_1
_geom_angle_site_symmetry_3
_geom_angle_publ_flag
C1 N1 C10 112.8(2) . . ?
C1 N1 C19 112.7(2) . . ?
C10 N1 C19 113.5(2) . . ?
O1 C2 C1 104.6(2) . . ?
C2 C1 N1 109.1(2) . . ?
C3 O1 C2 120.0(2) . . ?
C8 C3 O1 125.3(3) . . ?
C8 C3 C4 120.0(3) . . ?
O1 C3 C4 114.7(2) . . ?
C5 C4 C3 120.1(3) . . ?
C3 C8 C7 118.6(3) . . ?
C4 C5 C6 121.4(3) . . ?
C6 C7 C8 122.8(3) . . ?
C7 C6 C5 117.1(3) . . ?
C7 C6 C9 122.1(3) . . ?
C5 C6 C9 120.8(3) . . ?
C17 C12 C13 120.3(3) . . ?
C17 C12 O2 114.8(3) . . ?
C13 C12 O2 124.9(3) . . ?
C12 C17 C16 119.8(3) . . ?
O2 C11 C10 105.0(2) . . ?
C12 C13 C14 117.9(3) . . ?
C11 C10 N1 109.3(2) . . ?
C15 C14 C13 123.3(3) . . ?
C14 C15 C16 117.3(3) . . ?
C14 C15 C18 121.3(4) . . ?
C16 C15 C18 121.4(4) . . ?
C15 C16 C17 121.3(3) . . ?
C12 O2 C11 119.2(2) . . ?
C25 C24 C23 117.0(3) . . ?
C25 C24 C27 121.8(3) . . ?
C23 C24 C27 121.2(3) . . ?
C23 C22 C21 119.4(3) . . ?
C22 C21 C26 119.7(3) . . ?
C22 C21 O3 115.6(2) . . ?
C26 C21 O3 124.7(3) . . ?
C22 C23 C24 122.4(3) . . ?
C24 C25 C26 122.0(3) . . ?
C21 C26 C25 119.5(3) . . ?
O3 C20 C19 105.2(2) . . ?
C20 C19 N1 110.5(2) . . ?
C21 O3 C20 119.0(2) . . ?

loop_
_geom_bond_atom_site_label_1
_geom_bond_atom_site_label_2
_geom_bond_distance
_geom_bond_site_symmetry_2
_geom_bond_publ_flag
N1 C1 1.503(4) . ?
N1 C10 1.507(4) . ?
N1 C19 1.508(4) . ?
C2 O1 1.426(3) . ?
C2 C1 1.499(4) . ?
O1 C3 1.376(3) . ?
C3 C8 1.375(4) . ?
C3 C4 1.377(4) . ?
C4 C5 1.375(4) . ?
C8 C7 1.383(4) . ?
C5 C6 1.383(4) . ?
C7 C6 1.372(4) . ?
C6 C9 1.513(4) . ?
C12 C17 1.374(4) . ?
C12 C13 1.376(4) . ?
C12 O2 1.382(3) . ?
C17 C16 1.380(4) . ?
C11 O2 1.430(3) . ?
C11 C10 1.501(4) . ?
C13 C14 1.385(4) . ?
C14 C15 1.362(4) . ?
C15 C16 1.375(5) . ?
C15 C18 1.521(4) . ?
C24 C25 1.377(4) . ?
C24 C23 1.379(4) . ?
C24 C27 1.507(4) . ?
C22 C23 1.376(4) . ?
C22 C21 1.377(4) . ?
C21 C26 1.378(4) . ?
C21 O3 1.384(3) . ?
C25 C26 1.384(4) . ?
C20 O3 1.426(3) . ?
C20 C19 1.502(4) . ?

loop_
_cod_related_entry_id
_cod_related_entry_database
_cod_related_entry_code
1 ChemSpider 30653731
